data_4086961
loop_
_publ_author_name
'Reed, Blake R.'
'Yousif, Maryam'
'Lord, Richard L.'
'McKinnon, Meaghan'
'Rochford, Jonathan'
'Groysman, Stanislav'

_publ_section_title
;
 Coordination Chemistry and Reactivity of Bis(aldimino)pyridine Nickel
 Complexes in Four Different Oxidation States
;
_journal_issue 3
_journal_name_full Organometallics
_journal_page_first 582
_journal_paper_doi 10.1021/acs.organomet.6b00793
_journal_volume 36
_journal_year 2017
_chemical_formula_sum 'C98 H109 N6 Ni2 O2'
_chemical_formula_weight 1520.33
_chemical_name_systematic
; 
 ? 
;
_space_group_IT_number 2
_symmetry_cell_setting triclinic
_symmetry_space_group_name_Hall '-P 1'
_symmetry_space_group_name_H-M 'P -1'
_atom_sites_solution_hydrogens geom
_atom_sites_solution_primary direct
_atom_sites_solution_secondary difmap
_audit_creation_method SHELXL-97
_cell_angle_alpha 88.662(13)
_cell_angle_beta 80.457(9)
_cell_angle_gamma 84.862(9)
_cell_formula_units_Z 2
_cell_length_a 10.1477(18)
_cell_length_b 13.953(2)
_cell_length_c 30.344(5)
_cell_measurement_reflns_used 18246
_cell_measurement_temperature 100(2)
_cell_measurement_theta_max 27.00
_cell_measurement_theta_min 0.68
_cell_volume 4219.8(12)
_computing_structure_refinement 'SHELXL-97 (Sheldrick, 1997)'
_computing_structure_solution 'SHELXS-97 (Sheldrick, 1990)'
_diffrn_ambient_temperature 100(2)
_diffrn_measured_fraction_theta_full 0.993
_diffrn_measured_fraction_theta_max 0.993
_diffrn_measurement_device_type 'Bruker Apex2'
_diffrn_radiation_monochromator graphite
_diffrn_radiation_source 'fine-focus sealed tube'
_diffrn_radiation_type MoK\a
_diffrn_radiation_wavelength 0.71073
_diffrn_reflns_av_R_equivalents 0.0517
_diffrn_reflns_av_sigmaI/netI 0.0500
_diffrn_reflns_limit_h_max 12
_diffrn_reflns_limit_h_min -12
_diffrn_reflns_limit_k_max 17
_diffrn_reflns_limit_k_min -17
_diffrn_reflns_limit_l_max 38
_diffrn_reflns_limit_l_min -38
_diffrn_reflns_number 86304
_diffrn_reflns_theta_full 27.00
_diffrn_reflns_theta_max 27.00
_diffrn_reflns_theta_min 0.68
_exptl_absorpt_coefficient_mu 0.498
_exptl_absorpt_correction_T_max 0.9518
_exptl_absorpt_correction_T_min 0.9290
_exptl_absorpt_correction_type empirical
_exptl_absorpt_process_details SADABS
_exptl_crystal_colour black
_exptl_crystal_density_diffrn 1.197
_exptl_crystal_density_method 'not measured'
_exptl_crystal_description prisms
_exptl_crystal_F_000 1622
_exptl_crystal_size_max 0.15
_exptl_crystal_size_mid 0.15
_exptl_crystal_size_min 0.10
_refine_diff_density_max 0.669
_refine_diff_density_min -0.492
_refine_diff_density_rms 0.064
_refine_ls_extinction_method none
_refine_ls_goodness_of_fit_ref 1.041
_refine_ls_hydrogen_treatment constr
_refine_ls_matrix_type full
_refine_ls_number_parameters 1018
_refine_ls_number_reflns 18246
_refine_ls_number_restraints 2
_refine_ls_restrained_S_all 1.042
_refine_ls_R_factor_all 0.0681
_refine_ls_R_factor_gt 0.0469
_refine_ls_shift/su_max 0.015
_refine_ls_shift/su_mean 0.000
_refine_ls_structure_factor_coef Fsqd
_refine_ls_weighting_details 'calc w=1/[\s^2^(Fo^2^)+(0.0460P)^2^+4.0969P] where P=(Fo^2^+2Fc^2^)/3'
_refine_ls_weighting_scheme calc
_refine_ls_wR_factor_gt 0.1103
_refine_ls_wR_factor_ref 0.1210
_reflns_number_gt 13939
_reflns_number_total 18246
_reflns_threshold_expression >2sigma(I)
_cod_data_source_file om6b00793_si_001.cif
_cod_data_source_block sg174_compounnd_3aDPA
_cod_depositor_comments 'Adding full bibliography for 4086958--4086964.cif.'
_cod_original_cell_volume 4219.9(13)
_cod_original_sg_symbol_H-M P-1
_cod_database_code 4086961

loop_
_symmetry_equiv_pos_as_xyz
'x, y, z'
'-x, -y, -z'

loop_
_atom_site_label
_atom_site_type_symbol
_atom_site_fract_x
_atom_site_fract_y
_atom_site_fract_z
_atom_site_U_iso_or_equiv
_atom_site_adp_type
_atom_site_occupancy
_atom_site_symmetry_multiplicity
_atom_site_calc_flag
_atom_site_refinement_flags
_atom_site_disorder_assembly
_atom_site_disorder_group
Ni1 Ni 0.82662(3) 0.195660(19) 0.770052(9) 0.01450(8) Uani 1 1 d . . .
Ni2 Ni 0.37654(3) 0.268907(19) 0.290648(9) 0.01367(7) Uani 1 1 d . . .
N1 N 0.63670(18) 0.21253(12) 0.79824(6) 0.0144(4) Uani 1 1 d . . .
N2 N 0.75240(19) 0.21201(12) 0.71602(6) 0.0158(4) Uani 1 1 d . . .
N4 N 0.29937(18) 0.28102(12) 0.23710(6) 0.0149(4) Uani 1 1 d . . .
N5 N 0.18703(18) 0.28895(12) 0.31977(6) 0.0144(4) Uani 1 1 d . . .
N6 N 0.1671(2) 0.29858(14) 0.43844(6) 0.0219(4) Uani 1 1 d . . .
O2 O 0.2194(2) 0.45708(16) 0.71862(7) 0.0479(5) Uani 1 1 d . . .
C1 C 0.9678(2) 0.17679(16) 0.80295(7) 0.0176(5) Uani 1 1 d . . .
C2 C 1.0161(2) 0.17275(16) 0.84562(7) 0.0178(5) Uani 1 1 d . . .
C3 C 1.0938(2) 0.09140(17) 0.85797(8) 0.0227(5) Uani 1 1 d . . .
H3 H 1.1113 0.0371 0.8389 0.027 Uiso 1 1 calc R . .
C4 C 1.1453(3) 0.08920(18) 0.89745(8) 0.0269(6) Uani 1 1 d . . .
H4 H 1.1982 0.0337 0.9052 0.032 Uiso 1 1 calc R . .
C5 C 1.1203(3) 0.16699(19) 0.92567(8) 0.0286(6) Uani 1 1 d . . .
H5 H 1.1561 0.1652 0.9527 0.034 Uiso 1 1 calc R . .
C6 C 1.0430(3) 0.24769(18) 0.91440(8) 0.0267(5) Uani 1 1 d . . .
H6 H 1.0260 0.3016 0.9337 0.032 Uiso 1 1 calc R . .
C7 C 0.9903(2) 0.25021(17) 0.87501(8) 0.0219(5) Uani 1 1 d . . .
H7 H 0.9359 0.3055 0.8679 0.026 Uiso 1 1 calc R . .
C8 C 1.0117(2) 0.17232(16) 0.76055(7) 0.0178(5) Uani 1 1 d . . .
C9 C 1.1316(2) 0.15548(16) 0.72691(7) 0.0182(5) Uani 1 1 d . . .
C10 C 1.1480(3) 0.20548(18) 0.68626(8) 0.0257(5) Uani 1 1 d . . .
H10 H 1.0805 0.2533 0.6802 0.031 Uiso 1 1 calc R . .
C11 C 1.2623(3) 0.18593(19) 0.65449(9) 0.0309(6) Uani 1 1 d . . .
H11 H 1.2720 0.2203 0.6269 0.037 Uiso 1 1 calc R . .
C12 C 1.3617(3) 0.11710(19) 0.66266(8) 0.0290(6) Uani 1 1 d . . .
H12 H 1.4390 0.1034 0.6407 0.035 Uiso 1 1 calc R . .
C13 C 1.3482(2) 0.06768(18) 0.70337(9) 0.0271(6) Uani 1 1 d . . .
H13 H 1.4169 0.0209 0.7094 0.033 Uiso 1 1 calc R . .
C14 C 1.2342(2) 0.08706(17) 0.73494(8) 0.0221(5) Uani 1 1 d . . .
H14 H 1.2256 0.0531 0.7626 0.026 Uiso 1 1 calc R . .
C15 C 0.5752(2) 0.20837(15) 0.84160(7) 0.0157(4) Uani 1 1 d . . .
C16 C 0.6601(2) 0.18641(15) 0.87617(7) 0.0175(5) Uani 1 1 d . . .
H16 H 0.7550 0.1833 0.8684 0.021 Uiso 1 1 calc R . .
N3 N 0.6066(2) 0.17166(14) 0.91612(6) 0.0230(4) Uani 1 1 d . . .
C18 C 0.6867(2) 0.15841(17) 0.95071(7) 0.0207(5) Uani 1 1 d . . .
C19 C 0.7113(2) 0.23980(17) 0.97360(7) 0.0225(5) Uani 1 1 d . . .
C20 C 0.7809(3) 0.22596(18) 1.00911(8) 0.0261(5) Uani 1 1 d . . .
H20 H 0.7980 0.2800 1.0251 0.031 Uiso 1 1 calc R . .
C21 C 0.8258(3) 0.13445(19) 1.02175(8) 0.0298(6) Uani 1 1 d . . .
H21 H 0.8744 0.1261 1.0460 0.036 Uiso 1 1 calc R . .
C22 C 0.8001(3) 0.05554(19) 0.99924(8) 0.0285(6) Uani 1 1 d . . .
H22 H 0.8320 -0.0069 1.0081 0.034 Uiso 1 1 calc R . .
C23 C 0.7284(2) 0.06512(17) 0.96383(8) 0.0240(5) Uani 1 1 d . . .
C24 C 0.6982(3) -0.02337(18) 0.94032(8) 0.0267(5) Uani 1 1 d . . .
H24 H 0.6308 -0.0021 0.9207 0.032 Uiso 1 1 calc R . .
C25 C 0.8231(3) -0.0676(2) 0.91046(10) 0.0396(7) Uani 1 1 d . . .
H25A H 0.8592 -0.0191 0.8890 0.059 Uiso 1 1 calc R . .
H25B H 0.7999 -0.1220 0.8943 0.059 Uiso 1 1 calc R . .
H25C H 0.8907 -0.0901 0.9288 0.059 Uiso 1 1 calc R . .
C26 C 0.6374(3) -0.0989(2) 0.97294(10) 0.0469(8) Uani 1 1 d . . .
H26A H 0.6104 -0.1509 0.9562 0.070 Uiso 1 1 calc R . .
H26B H 0.5588 -0.0690 0.9926 0.070 Uiso 1 1 calc R . .
H26C H 0.7041 -0.1251 0.9910 0.070 Uiso 1 1 calc R . .
C27 C 0.6592(3) 0.33972(18) 0.95938(8) 0.0297(6) Uani 1 1 d . . .
H27 H 0.6783 0.3424 0.9260 0.036 Uiso 1 1 calc R . .
C28 C 0.7274(3) 0.4210(2) 0.97632(10) 0.0419(7) Uani 1 1 d . . .
H28A H 0.7044 0.4241 1.0090 0.063 Uiso 1 1 calc R . .
H28B H 0.6968 0.4821 0.9632 0.063 Uiso 1 1 calc R . .
H28C H 0.8248 0.4091 0.9677 0.063 Uiso 1 1 calc R . .
C29 C 0.5074(3) 0.3559(2) 0.97328(10) 0.0414(7) Uani 1 1 d . . .
H29A H 0.4645 0.3043 0.9613 0.062 Uiso 1 1 calc R . .
H29B H 0.4751 0.4181 0.9615 0.062 Uiso 1 1 calc R . .
H29C H 0.4851 0.3557 1.0060 0.062 Uiso 1 1 calc R . .
C30 C 0.4370(2) 0.22543(16) 0.85394(8) 0.0199(5) Uani 1 1 d . . .
H30 H 0.3982 0.2228 0.8846 0.024 Uiso 1 1 calc R . .
C31 C 0.3556(2) 0.24616(16) 0.82214(8) 0.0220(5) Uani 1 1 d . . .
H31 H 0.2614 0.2591 0.8305 0.026 Uiso 1 1 calc R . .
C32 C 0.4151(2) 0.24756(16) 0.77766(8) 0.0200(5) Uani 1 1 d . . .
H32 H 0.3621 0.2600 0.7548 0.024 Uiso 1 1 calc R . .
C33 C 0.5539(2) 0.23043(15) 0.76706(7) 0.0160(4) Uani 1 1 d . . .
C34 C 0.6234(2) 0.22906(15) 0.72156(7) 0.0173(5) Uani 1 1 d . . .
H34 H 0.5769 0.2401 0.6970 0.021 Uiso 1 1 calc R . .
C35 C 0.8249(2) 0.21559(16) 0.67101(7) 0.0183(5) Uani 1 1 d . . .
C36 C 0.8850(2) 0.12958(16) 0.65105(8) 0.0206(5) Uani 1 1 d . . .
C37 C 0.9578(3) 0.13532(18) 0.60808(8) 0.0304(6) Uani 1 1 d . . .
H37 H 0.9985 0.0780 0.5935 0.036 Uiso 1 1 calc R . .
C38 C 0.9721(3) 0.2229(2) 0.58605(9) 0.0386(7) Uani 1 1 d . . .
H38 H 1.0220 0.2254 0.5567 0.046 Uiso 1 1 calc R . .
C39 C 0.9135(3) 0.30610(19) 0.60696(8) 0.0338(7) Uani 1 1 d . . .
H39 H 0.9244 0.3659 0.5917 0.041 Uiso 1 1 calc R . .
C40 C 0.8391(3) 0.30539(16) 0.64964(8) 0.0229(5) Uani 1 1 d . . .
C41 C 0.7858(3) 0.39942(17) 0.67352(8) 0.0284(6) Uani 1 1 d . . .
H41 H 0.7132 0.3835 0.6984 0.034 Uiso 1 1 calc R . .
C42 C 0.7235(4) 0.4737(2) 0.64427(12) 0.0585(10) Uani 1 1 d . . .
H42A H 0.6806 0.5284 0.6625 0.088 Uiso 1 1 calc R . .
H42B H 0.6561 0.4449 0.6303 0.088 Uiso 1 1 calc R . .
H42C H 0.7933 0.4958 0.6210 0.088 Uiso 1 1 calc R . .
C43 C 0.8910(4) 0.4395(3) 0.69427(15) 0.0754(14) Uani 1 1 d . . .
H43A H 0.9652 0.4548 0.6709 0.113 Uiso 1 1 calc R . .
H43B H 0.9241 0.3920 0.7150 0.113 Uiso 1 1 calc R . .
H43C H 0.8532 0.4981 0.7106 0.113 Uiso 1 1 calc R . .
C44 C 0.8704(2) 0.03419(16) 0.67588(8) 0.0222(5) Uani 1 1 d . . .
H44 H 0.8668 0.0471 0.7084 0.027 Uiso 1 1 calc R . .
C45 C 0.7388(3) -0.00579(18) 0.67080(9) 0.0305(6) Uani 1 1 d . . .
H45A H 0.6636 0.0408 0.6823 0.046 Uiso 1 1 calc R . .
H45B H 0.7302 -0.0662 0.6877 0.046 Uiso 1 1 calc R . .
H45C H 0.7379 -0.0177 0.6391 0.046 Uiso 1 1 calc R . .
C46 C 0.9882(3) -0.04076(18) 0.66192(9) 0.0331(6) Uani 1 1 d . . .
H46A H 0.9888 -0.0603 0.6311 0.050 Uiso 1 1 calc R . .
H46B H 0.9790 -0.0970 0.6818 0.050 Uiso 1 1 calc R . .
H46C H 1.0723 -0.0130 0.6640 0.050 Uiso 1 1 calc R . .
C47 C 0.1697(2) 0.29221(15) 0.24323(7) 0.0164(5) Uani 1 1 d . . .
H47 H 0.1214 0.2964 0.2189 0.020 Uiso 1 1 calc R . .
C48 C 0.1024(2) 0.29801(15) 0.28895(7) 0.0159(4) Uani 1 1 d . . .
C49 C 0.1278(2) 0.29536(15) 0.36336(7) 0.0167(5) Uani 1 1 d . . .
C50 C -0.0108(2) 0.30918(17) 0.37624(8) 0.0222(5) Uani 1 1 d . . .
H50 H -0.0481 0.3130 0.4071 0.027 Uiso 1 1 calc R . .
C51 C -0.0940(2) 0.31738(18) 0.34458(8) 0.0248(5) Uani 1 1 d . . .
H51 H -0.1886 0.3262 0.3531 0.030 Uiso 1 1 calc R . .
C52 C -0.0362(2) 0.31248(16) 0.30006(8) 0.0210(5) Uani 1 1 d . . .
H52 H -0.0905 0.3189 0.2773 0.025 Uiso 1 1 calc R . .
C53 C 0.2152(2) 0.28482(16) 0.39741(7) 0.0189(5) Uani 1 1 d . . .
H53 H 0.3085 0.2676 0.3888 0.023 Uiso 1 1 calc R . .
C54 C 0.2518(2) 0.28012(18) 0.47130(8) 0.0240(5) Uani 1 1 d . . .
C55 C 0.2765(2) 0.35742(19) 0.49651(8) 0.0244(5) Uani 1 1 d . . .
C56 C 0.3545(3) 0.3382(2) 0.52993(8) 0.0298(6) Uani 1 1 d . . .
H56 H 0.3743 0.3899 0.5469 0.036 Uiso 1 1 calc R . .
C57 C 0.4035(3) 0.2460(2) 0.53890(9) 0.0362(7) Uani 1 1 d . . .
H57 H 0.4568 0.2345 0.5617 0.043 Uiso 1 1 calc R . .
C58 C 0.3749(3) 0.1703(2) 0.51471(9) 0.0367(7) Uani 1 1 d . . .
H58 H 0.4077 0.1067 0.5216 0.044 Uiso 1 1 calc R . .
C59 C 0.2992(3) 0.18469(19) 0.48055(8) 0.0299(6) Uani 1 1 d . . .
C60 C 0.2617(3) 0.1003(2) 0.45593(9) 0.0374(7) Uani 1 1 d . . .
H60 H 0.2673 0.1199 0.4238 0.045 Uiso 1 1 calc R . .
C61 C 0.1175(4) 0.0822(3) 0.47296(12) 0.0658(11) Uani 1 1 d . . .
H61A H 0.1072 0.0651 0.5048 0.099 Uiso 1 1 calc R . .
H61B H 0.0926 0.0292 0.4563 0.099 Uiso 1 1 calc R . .
H61C H 0.0591 0.1404 0.4689 0.099 Uiso 1 1 calc R . .
C62 C 0.3557(4) 0.0092(2) 0.45758(11) 0.0599(10) Uani 1 1 d . . .
H62A H 0.4483 0.0238 0.4468 0.090 Uiso 1 1 calc R . .
H62B H 0.3313 -0.0399 0.4386 0.090 Uiso 1 1 calc R . .
H62C H 0.3480 -0.0148 0.4884 0.090 Uiso 1 1 calc R . .
C63 C 0.2238(2) 0.45980(18) 0.48738(8) 0.0259(5) Uani 1 1 d . . .
H63 H 0.1659 0.4577 0.4638 0.031 Uiso 1 1 calc R . .
C64 C 0.1373(3) 0.5061(2) 0.52905(9) 0.0396(7) Uani 1 1 d . . .
H64A H 0.1926 0.5114 0.5523 0.059 Uiso 1 1 calc R . .
H64B H 0.0640 0.4661 0.5401 0.059 Uiso 1 1 calc R . .
H64C H 0.0999 0.5703 0.5214 0.059 Uiso 1 1 calc R . .
C65 C 0.3373(3) 0.5219(2) 0.46974(9) 0.0332(6) Uani 1 1 d . . .
H65A H 0.3945 0.5263 0.4925 0.050 Uiso 1 1 calc R . .
H65B H 0.2997 0.5864 0.4626 0.050 Uiso 1 1 calc R . .
H65C H 0.3907 0.4928 0.4427 0.050 Uiso 1 1 calc R . .
C66 C 0.3672(2) 0.27967(15) 0.19135(7) 0.0162(5) Uani 1 1 d . . .
C67 C 0.4278(2) 0.19181(16) 0.17319(7) 0.0177(5) Uani 1 1 d . . .
C68 C 0.4935(3) 0.19235(17) 0.12914(8) 0.0243(5) Uani 1 1 d . . .
H68 H 0.5344 0.1337 0.1159 0.029 Uiso 1 1 calc R . .
C69 C 0.5002(3) 0.27684(19) 0.10429(8) 0.0294(6) Uani 1 1 d . . .
H69 H 0.5448 0.2757 0.0742 0.035 Uiso 1 1 calc R . .
C70 C 0.4421(3) 0.36273(18) 0.12328(8) 0.0274(6) Uani 1 1 d . . .
H70 H 0.4482 0.4203 0.1060 0.033 Uiso 1 1 calc R . .
C71 C 0.3748(2) 0.36701(16) 0.16715(7) 0.0196(5) Uani 1 1 d . . .
C72 C 0.3222(3) 0.46304(16) 0.18911(8) 0.0232(5) Uani 1 1 d . . .
H72 H 0.2395 0.4523 0.2110 0.028 Uiso 1 1 calc R . .
C73 C 0.4251(3) 0.49705(18) 0.21516(9) 0.0317(6) Uani 1 1 d . . .
H73A H 0.4440 0.4483 0.2376 0.047 Uiso 1 1 calc R . .
H73B H 0.3894 0.5577 0.2301 0.047 Uiso 1 1 calc R . .
H73C H 0.5080 0.5071 0.1946 0.047 Uiso 1 1 calc R . .
C74 C 0.2848(3) 0.54161(18) 0.15633(9) 0.0360(7) Uani 1 1 d . . .
H74A H 0.3659 0.5583 0.1364 0.054 Uiso 1 1 calc R . .
H74B H 0.2424 0.5987 0.1730 0.054 Uiso 1 1 calc R . .
H74C H 0.2221 0.5182 0.1386 0.054 Uiso 1 1 calc R . .
C75 C 0.4221(2) 0.09985(16) 0.20108(8) 0.0196(5) Uani 1 1 d . . .
H75 H 0.4246 0.1178 0.2326 0.024 Uiso 1 1 calc R . .
C76 C 0.2911(3) 0.05411(18) 0.20091(9) 0.0298(6) Uani 1 1 d . . .
H76A H 0.2151 0.1009 0.2115 0.045 Uiso 1 1 calc R . .
H76B H 0.2879 -0.0024 0.2207 0.045 Uiso 1 1 calc R . .
H76C H 0.2862 0.0345 0.1705 0.045 Uiso 1 1 calc R . .
C77 C 0.5417(3) 0.02666(17) 0.18658(9) 0.0287(6) Uani 1 1 d . . .
H77A H 0.5359 0.0013 0.1572 0.043 Uiso 1 1 calc R . .
H77B H 0.5408 -0.0263 0.2084 0.043 Uiso 1 1 calc R . .
H77C H 0.6251 0.0580 0.1849 0.043 Uiso 1 1 calc R . .
C78 C 0.5193(2) 0.24353(15) 0.32264(7) 0.0167(5) Uani 1 1 d . . .
C79 C 0.5604(2) 0.24163(15) 0.27999(7) 0.0162(4) Uani 1 1 d . . .
C80 C 0.6800(2) 0.22311(16) 0.24610(7) 0.0182(5) Uani 1 1 d . . .
C81 C 0.7829(2) 0.15491(17) 0.25469(8) 0.0222(5) Uani 1 1 d . . .
H81 H 0.7749 0.1223 0.2827 0.027 Uiso 1 1 calc R . .
C82 C 0.8962(2) 0.13435(18) 0.22281(9) 0.0273(6) Uani 1 1 d . . .
H82 H 0.9648 0.0875 0.2290 0.033 Uiso 1 1 calc R . .
C83 C 0.9095(3) 0.18194(19) 0.18204(9) 0.0310(6) Uani 1 1 d . . .
H83 H 0.9872 0.1680 0.1603 0.037 Uiso 1 1 calc R . .
C84 C 0.8095(3) 0.24980(19) 0.17301(9) 0.0302(6) Uani 1 1 d . . .
H84 H 0.8188 0.2826 0.1450 0.036 Uiso 1 1 calc R . .
C85 C 0.6953(2) 0.27035(17) 0.20472(8) 0.0225(5) Uani 1 1 d . . .
H85 H 0.6270 0.3170 0.1982 0.027 Uiso 1 1 calc R . .
C86 C 0.5701(2) 0.23174(17) 0.36508(7) 0.0192(5) Uani 1 1 d . . .
C87 C 0.6402(3) 0.14566(19) 0.37578(8) 0.0272(6) Uani 1 1 d . . .
H87 H 0.6506 0.0926 0.3561 0.033 Uiso 1 1 calc R . .
C88 C 0.6944(3) 0.1370(2) 0.41471(9) 0.0360(7) Uani 1 1 d . . .
H88 H 0.7416 0.0781 0.4215 0.043 Uiso 1 1 calc R . .
C89 C 0.6806(3) 0.2130(2) 0.44381(9) 0.0380(7) Uani 1 1 d . . .
H89 H 0.7192 0.2069 0.4703 0.046 Uiso 1 1 calc R . .
C90 C 0.6103(3) 0.2978(2) 0.43403(8) 0.0321(6) Uani 1 1 d . . .
H90 H 0.6001 0.3503 0.4540 0.039 Uiso 1 1 calc R . .
C91 C 0.5542(2) 0.30722(18) 0.39528(8) 0.0242(5) Uani 1 1 d . . .
H91 H 0.5045 0.3657 0.3893 0.029 Uiso 1 1 calc R . .
C92 C 0.0763(4) 0.4589(3) 0.78826(12) 0.0716(12) Uani 1 1 d . . .
H92A H 0.0055 0.4951 0.7748 0.107 Uiso 1 1 calc R . .
H92B H 0.0681 0.4771 0.8197 0.107 Uiso 1 1 calc R . .
H92C H 0.0673 0.3898 0.7864 0.107 Uiso 1 1 calc R . .
C93 C 0.2106(3) 0.4813(2) 0.76363(10) 0.0418(7) Uani 1 1 d . . .
H93A H 0.2216 0.5506 0.7662 0.050 Uiso 1 1 calc R . .
H93B H 0.2826 0.4440 0.7767 0.050 Uiso 1 1 calc R . .
C94 C 0.3410(3) 0.4769(2) 0.69190(11) 0.0476(8) Uani 1 1 d . . .
H94A H 0.4171 0.4397 0.7028 0.057 Uiso 1 1 calc R . .
H94B H 0.3538 0.5462 0.6931 0.057 Uiso 1 1 calc R . .
C95 C 0.3352(4) 0.4489(3) 0.64484(11) 0.0636(11) Uani 1 1 d . . .
H95A H 0.3262 0.3796 0.6438 0.095 Uiso 1 1 calc R . .
H95B H 0.4177 0.4642 0.6253 0.095 Uiso 1 1 calc R . .
H95C H 0.2578 0.4845 0.6347 0.095 Uiso 1 1 calc R . .
C96 C 0.7536(4) 0.5164(3) 0.10148(14) 0.0667(11) Uani 1 1 d . . .
O1 O 0.9276(3) 0.3997(3) 0.07778(13) 0.1048(12) Uani 1 1 d D . .
C98 C 0.8951(9) 0.4881(5) 0.0797(2) 0.0519(18) Uani 0.60 1 d P A 1
C97 C 1.1260(6) 0.3330(5) 0.0289(2) 0.0527(16) Uani 0.60 1 d P A 1
C99 C 1.0705(7) 0.3616(5) 0.0732(3) 0.0474(16) Uani 0.60 1 d P A 1
C102 C 0.8991(15) 0.4797(9) 0.1030(4) 0.068(3) Uani 0.40 1 d P A 2
C101 C 1.1296(15) 0.3436(11) 0.0839(5) 0.097(5) Uani 0.40 1 d PD A 2
C100 C 1.0388(12) 0.3607(16) 0.0493(5) 0.186(14) Uani 0.40 1 d PD A 2

loop_
_atom_site_aniso_label
_atom_site_aniso_U_11
_atom_site_aniso_U_22
_atom_site_aniso_U_33
_atom_site_aniso_U_23
_atom_site_aniso_U_13
_atom_site_aniso_U_12
Ni1 0.01381(15) 0.01581(15) 0.01335(14) 0.00125(11) -0.00127(11) -0.00050(11)
Ni2 0.01190(14) 0.01434(14) 0.01428(14) -0.00005(10) -0.00138(11) 0.00013(11)
N1 0.0170(9) 0.0092(8) 0.0168(9) -0.0006(7) -0.0020(7) -0.0005(7)
N2 0.0215(10) 0.0105(9) 0.0150(9) -0.0009(7) -0.0016(8) -0.0023(7)
N4 0.0179(10) 0.0106(9) 0.0159(9) -0.0001(7) -0.0023(7) -0.0005(7)
N5 0.0149(9) 0.0105(9) 0.0172(9) -0.0003(7) -0.0009(7) -0.0008(7)
N6 0.0211(10) 0.0249(11) 0.0196(10) -0.0049(8) -0.0006(8) -0.0054(8)
O2 0.0506(13) 0.0568(14) 0.0411(12) -0.0019(10) -0.0110(10) -0.0247(11)
C1 0.0136(11) 0.0172(11) 0.0221(11) 0.0014(9) -0.0029(9) -0.0020(9)
C2 0.0126(11) 0.0227(12) 0.0175(11) 0.0021(9) -0.0006(9) -0.0019(9)
C3 0.0242(13) 0.0197(12) 0.0232(12) 0.0007(9) -0.0019(10) -0.0001(10)
C4 0.0274(13) 0.0288(13) 0.0244(13) 0.0073(10) -0.0074(10) 0.0030(11)
C5 0.0315(14) 0.0361(15) 0.0200(12) 0.0025(11) -0.0097(10) -0.0035(12)
C6 0.0298(14) 0.0276(13) 0.0232(12) -0.0060(10) -0.0059(10) -0.0016(11)
C7 0.0202(12) 0.0218(12) 0.0231(12) -0.0006(9) -0.0035(9) 0.0016(10)
C8 0.0155(11) 0.0163(11) 0.0216(12) 0.0001(9) -0.0036(9) -0.0009(9)
C9 0.0155(11) 0.0192(11) 0.0196(11) -0.0034(9) 0.0000(9) -0.0051(9)
C10 0.0237(13) 0.0248(13) 0.0265(13) 0.0021(10) 0.0011(10) -0.0012(10)
C11 0.0306(14) 0.0319(14) 0.0269(13) 0.0025(11) 0.0063(11) -0.0063(12)
C12 0.0232(13) 0.0337(14) 0.0271(13) -0.0090(11) 0.0087(10) -0.0073(11)
C13 0.0179(12) 0.0295(14) 0.0335(14) -0.0081(11) -0.0031(10) 0.0001(10)
C14 0.0197(12) 0.0232(12) 0.0237(12) -0.0035(10) -0.0038(10) -0.0033(10)
C15 0.0179(11) 0.0105(10) 0.0184(11) -0.0001(8) -0.0023(9) -0.0005(8)
C16 0.0149(11) 0.0175(11) 0.0188(11) 0.0008(9) 0.0000(9) 0.0014(9)
N3 0.0211(10) 0.0288(11) 0.0174(10) 0.0026(8) -0.0008(8) 0.0025(9)
C18 0.0160(11) 0.0293(13) 0.0142(11) 0.0042(9) 0.0014(9) 0.0024(10)
C19 0.0235(12) 0.0250(12) 0.0156(11) 0.0019(9) 0.0033(9) 0.0039(10)
C20 0.0281(14) 0.0298(14) 0.0196(12) -0.0023(10) -0.0014(10) -0.0021(11)
C21 0.0317(14) 0.0360(15) 0.0228(13) 0.0054(11) -0.0102(11) -0.0004(12)
C22 0.0303(14) 0.0267(13) 0.0282(13) 0.0072(11) -0.0078(11) 0.0021(11)
C23 0.0222(12) 0.0255(13) 0.0223(12) 0.0026(10) 0.0003(10) 0.0016(10)
C24 0.0257(13) 0.0263(13) 0.0286(13) 0.0024(10) -0.0082(11) 0.0016(11)
C25 0.0337(16) 0.0427(17) 0.0410(17) -0.0131(13) -0.0003(13) -0.0035(13)
C26 0.061(2) 0.0351(16) 0.0427(18) -0.0021(13) 0.0036(15) -0.0164(15)
C27 0.0387(15) 0.0265(13) 0.0214(12) 0.0008(10) -0.0008(11) 0.0033(11)
C28 0.054(2) 0.0256(15) 0.0449(17) -0.0037(12) -0.0089(15) 0.0038(13)
C29 0.0430(18) 0.0386(17) 0.0399(16) 0.0017(13) -0.0086(14) 0.0154(14)
C30 0.0205(12) 0.0179(11) 0.0193(11) -0.0010(9) 0.0019(9) -0.0002(9)
C31 0.0151(11) 0.0209(12) 0.0296(13) -0.0033(10) -0.0031(10) 0.0003(9)
C32 0.0197(12) 0.0164(11) 0.0253(12) -0.0018(9) -0.0085(10) -0.0002(9)
C33 0.0201(11) 0.0100(10) 0.0186(11) -0.0015(8) -0.0057(9) 0.0001(9)
C34 0.0232(12) 0.0132(11) 0.0167(11) 0.0007(8) -0.0072(9) -0.0007(9)
C35 0.0227(12) 0.0180(11) 0.0148(11) -0.0002(9) -0.0037(9) -0.0032(9)
C36 0.0248(12) 0.0181(11) 0.0195(11) -0.0032(9) -0.0037(9) -0.0031(10)
C37 0.0415(16) 0.0243(13) 0.0219(13) -0.0074(10) 0.0058(11) -0.0031(11)
C38 0.0557(19) 0.0351(15) 0.0199(13) -0.0003(11) 0.0107(12) -0.0076(14)
C39 0.0542(18) 0.0236(13) 0.0214(13) 0.0054(10) 0.0022(12) -0.0081(12)
C40 0.0337(14) 0.0172(12) 0.0180(11) 0.0017(9) -0.0048(10) -0.0027(10)
C41 0.0467(16) 0.0153(12) 0.0218(12) 0.0009(9) -0.0017(11) -0.0030(11)
C42 0.088(3) 0.0345(18) 0.059(2) -0.0149(15) -0.041(2) 0.0208(18)
C43 0.085(3) 0.043(2) 0.112(3) -0.044(2) -0.067(3) 0.026(2)
C44 0.0261(13) 0.0162(11) 0.0232(12) -0.0010(9) -0.0018(10) -0.0001(10)
C45 0.0314(14) 0.0208(13) 0.0396(15) -0.0006(11) -0.0049(12) -0.0059(11)
C46 0.0361(15) 0.0209(13) 0.0402(16) 0.0003(11) -0.0041(12) 0.0043(11)
C47 0.0184(11) 0.0132(10) 0.0179(11) 0.0004(8) -0.0049(9) 0.0001(9)
C48 0.0155(11) 0.0119(10) 0.0210(11) -0.0023(8) -0.0046(9) -0.0009(8)
C49 0.0173(11) 0.0126(10) 0.0201(11) -0.0025(8) -0.0015(9) -0.0031(9)
C50 0.0181(12) 0.0257(13) 0.0214(12) -0.0064(10) 0.0025(9) -0.0034(10)
C51 0.0126(11) 0.0292(13) 0.0313(13) -0.0072(10) 0.0007(10) -0.0012(10)
C52 0.0181(12) 0.0203(12) 0.0260(12) -0.0025(9) -0.0076(10) -0.0011(9)
C53 0.0160(11) 0.0194(11) 0.0203(11) 0.0000(9) 0.0007(9) -0.0036(9)
C54 0.0201(12) 0.0343(14) 0.0159(11) -0.0004(10) 0.0030(9) -0.0043(10)
C55 0.0193(12) 0.0375(14) 0.0158(11) -0.0040(10) 0.0008(9) -0.0045(11)
C56 0.0261(14) 0.0447(16) 0.0186(12) -0.0049(11) -0.0004(10) -0.0077(12)
C57 0.0318(15) 0.0587(19) 0.0180(12) 0.0045(12) -0.0047(11) -0.0036(14)
C58 0.0426(17) 0.0404(16) 0.0245(14) 0.0105(12) -0.0025(12) 0.0027(13)
C59 0.0360(15) 0.0337(14) 0.0178(12) 0.0033(10) 0.0030(11) -0.0054(12)
C60 0.0574(19) 0.0305(15) 0.0238(13) 0.0020(11) -0.0041(13) -0.0068(13)
C61 0.079(3) 0.065(2) 0.056(2) -0.0209(18) 0.0061(19) -0.045(2)
C62 0.102(3) 0.0311(17) 0.047(2) 0.0068(14) -0.018(2) 0.0008(18)
C63 0.0206(12) 0.0330(14) 0.0248(13) -0.0097(11) -0.0052(10) -0.0015(11)
C64 0.0313(15) 0.0485(18) 0.0360(16) -0.0149(13) 0.0012(12) 0.0038(13)
C65 0.0300(15) 0.0355(15) 0.0344(15) -0.0059(12) -0.0040(12) -0.0047(12)
C66 0.0162(11) 0.0175(11) 0.0155(11) 0.0003(8) -0.0047(9) -0.0014(9)
C67 0.0177(11) 0.0171(11) 0.0191(11) -0.0022(9) -0.0047(9) -0.0013(9)
C68 0.0286(13) 0.0219(12) 0.0212(12) -0.0045(10) -0.0021(10) 0.0014(10)
C69 0.0349(15) 0.0336(14) 0.0164(12) 0.0000(10) 0.0043(10) -0.0008(12)
C70 0.0355(15) 0.0249(13) 0.0206(12) 0.0080(10) -0.0031(11) -0.0021(11)
C71 0.0211(12) 0.0185(11) 0.0196(11) 0.0014(9) -0.0055(9) -0.0006(9)
C72 0.0283(13) 0.0158(11) 0.0243(12) 0.0045(9) -0.0027(10) 0.0018(10)
C73 0.0411(16) 0.0215(13) 0.0336(14) -0.0059(11) -0.0103(12) 0.0002(11)
C74 0.0518(18) 0.0191(13) 0.0382(16) 0.0041(11) -0.0160(14) 0.0050(12)
C75 0.0250(12) 0.0144(11) 0.0196(11) -0.0029(9) -0.0048(9) -0.0001(9)
C76 0.0300(14) 0.0215(13) 0.0373(15) 0.0015(11) -0.0025(11) -0.0048(11)
C77 0.0298(14) 0.0184(12) 0.0377(15) -0.0028(11) -0.0080(11) 0.0041(10)
C78 0.0135(11) 0.0145(11) 0.0219(11) -0.0023(9) -0.0032(9) 0.0012(9)
C79 0.0151(11) 0.0129(10) 0.0208(11) -0.0027(8) -0.0043(9) -0.0002(8)
C80 0.0159(11) 0.0167(11) 0.0222(12) -0.0059(9) -0.0010(9) -0.0051(9)
C81 0.0180(12) 0.0237(12) 0.0252(12) -0.0040(10) -0.0047(10) -0.0010(10)
C82 0.0170(12) 0.0250(13) 0.0387(15) -0.0102(11) -0.0018(11) 0.0022(10)
C83 0.0209(13) 0.0312(14) 0.0366(15) -0.0106(11) 0.0098(11) -0.0039(11)
C84 0.0293(14) 0.0302(14) 0.0279(13) -0.0007(11) 0.0065(11) -0.0064(11)
C85 0.0204(12) 0.0223(12) 0.0238(12) 0.0005(10) -0.0011(10) -0.0023(10)
C86 0.0129(11) 0.0258(12) 0.0181(11) -0.0029(9) -0.0006(9) -0.0010(9)
C87 0.0287(14) 0.0296(14) 0.0215(12) -0.0022(10) -0.0027(10) 0.0043(11)
C88 0.0312(15) 0.0484(17) 0.0263(14) 0.0065(12) -0.0068(11) 0.0101(13)
C89 0.0272(14) 0.072(2) 0.0160(12) -0.0013(13) -0.0070(11) -0.0015(14)
C90 0.0231(13) 0.0513(17) 0.0219(13) -0.0131(12) 0.0013(10) -0.0082(12)
C91 0.0170(12) 0.0313(13) 0.0234(12) -0.0063(10) 0.0003(10) -0.0032(10)
C92 0.052(2) 0.118(4) 0.049(2) 0.015(2) -0.0148(18) -0.022(2)
C93 0.0433(18) 0.0435(17) 0.0422(17) 0.0027(14) -0.0189(14) -0.0023(14)
C94 0.055(2) 0.0429(18) 0.0467(19) 0.0026(14) -0.0071(16) -0.0158(15)
C95 0.091(3) 0.053(2) 0.048(2) -0.0065(16) 0.0024(19) -0.032(2)
C96 0.065(3) 0.065(3) 0.071(3) -0.020(2) -0.019(2) 0.009(2)
O1 0.067(2) 0.106(3) 0.135(3) -0.043(2) -0.006(2) 0.016(2)
C98 0.076(5) 0.044(4) 0.039(4) 0.002(3) -0.014(4) -0.016(3)
C97 0.030(3) 0.060(4) 0.068(4) -0.022(3) -0.001(3) -0.013(3)
C99 0.030(4) 0.053(4) 0.061(4) 0.016(3) -0.020(3) 0.005(3)
C102 0.098(9) 0.049(6) 0.063(8) -0.013(7) -0.033(8) 0.006(6)
C101 0.074(10) 0.096(11) 0.123(13) 0.010(9) -0.038(9) 0.011(8)
C100 0.082(13) 0.35(4) 0.15(2) 0.11(2) -0.073(15) -0.098(18)

loop_
_atom_type_symbol
_atom_type_description
_atom_type_scat_dispersion_real
_atom_type_scat_dispersion_imag
_atom_type_scat_source
C C 0.0033 0.0016 'International Tables Vol C Tables 4.2.6.8 and 6.1.1.4'
H H 0.0000 0.0000 'International Tables Vol C Tables 4.2.6.8 and 6.1.1.4'
N N 0.0061 0.0033 'International Tables Vol C Tables 4.2.6.8 and 6.1.1.4'
Ni Ni 0.3393 1.1124 'International Tables Vol C Tables 4.2.6.8 and 6.1.1.4'
O O 0.0106 0.0060 'International Tables Vol C Tables 4.2.6.8 and 6.1.1.4'

loop_
_geom_angle_atom_site_label_1
_geom_angle_atom_site_label_2
_geom_angle_atom_site_label_3
_geom_angle
C8 Ni1 C1 40.54(10)
C8 Ni1 N2 113.57(9)
C1 Ni1 N2 154.04(9)
C8 Ni1 N1 163.33(9)
C1 Ni1 N1 122.96(9)
N2 Ni1 N1 82.99(8)
C79 Ni2 C78 40.61(9)
C79 Ni2 N4 113.19(9)
C78 Ni2 N4 153.73(9)
C79 Ni2 N5 163.57(9)
C78 Ni2 N5 123.12(9)
N4 Ni2 N5 82.95(8)
C15 N1 C33 116.07(18)
C15 N1 Ni1 132.38(15)
C33 N1 Ni1 111.54(14)
C34 N2 C35 117.52(19)
C34 N2 Ni1 115.05(15)
C35 N2 Ni1 127.19(15)
C47 N4 C66 116.58(19)
C47 N4 Ni2 115.05(15)
C66 N4 Ni2 128.37(15)
C49 N5 C48 116.02(18)
C49 N5 Ni2 132.57(16)
C48 N5 Ni2 111.41(14)
C53 N6 C54 119.5(2)
C93 O2 C94 113.8(2)
C8 C1 C2 140.9(2)
C8 C1 Ni1 68.83(14)
C2 C1 Ni1 150.24(17)
C7 C2 C3 117.7(2)
C7 C2 C1 121.5(2)
C3 C2 C1 120.8(2)
C4 C3 C2 120.9(2)
C4 C3 H3 119.5
C2 C3 H3 119.5
C5 C4 C3 120.5(2)
C5 C4 H4 119.8
C3 C4 H4 119.8
C4 C5 C6 119.6(2)
C4 C5 H5 120.2
C6 C5 H5 120.2
C5 C6 C7 120.2(2)
C5 C6 H6 119.9
C7 C6 H6 119.9
C6 C7 C2 121.0(2)
C6 C7 H7 119.5
C2 C7 H7 119.5
C1 C8 C9 144.2(2)
C1 C8 Ni1 70.64(14)
C9 C8 Ni1 145.08(18)
C10 C9 C14 118.0(2)
C10 C9 C8 122.2(2)
C14 C9 C8 119.8(2)
C11 C10 C9 120.6(2)
C11 C10 H10 119.7
C9 C10 H10 119.7
C12 C11 C10 120.6(2)
C12 C11 H11 119.7
C10 C11 H11 119.7
C11 C12 C13 119.6(2)
C11 C12 H12 120.2
C13 C12 H12 120.2
C14 C13 C12 119.8(2)
C14 C13 H13 120.1
C12 C13 H13 120.1
C13 C14 C9 121.4(2)
C13 C14 H14 119.3
C9 C14 H14 119.3
N1 C15 C30 122.3(2)
N1 C15 C16 117.96(19)
C30 C15 C16 119.78(19)
N3 C16 C15 120.0(2)
N3 C16 H16 120.0
C15 C16 H16 120.0
C16 N3 C18 120.7(2)
C23 C18 C19 121.4(2)
C23 C18 N3 119.7(2)
C19 C18 N3 118.6(2)
C20 C19 C18 118.3(2)
C20 C19 C27 122.0(2)
C18 C19 C27 119.7(2)
C19 C20 C21 121.0(2)
C19 C20 H20 119.5
C21 C20 H20 119.5
C22 C21 C20 120.0(2)
C22 C21 H21 120.0
C20 C21 H21 120.0
C21 C22 C23 121.5(2)
C21 C22 H22 119.3
C23 C22 H22 119.3
C22 C23 C18 117.8(2)
C22 C23 C24 120.4(2)
C18 C23 C24 121.8(2)
C23 C24 C25 111.0(2)
C23 C24 C26 112.6(2)
C25 C24 C26 110.3(2)
C23 C24 H24 107.6
C25 C24 H24 107.6
C26 C24 H24 107.6
C24 C25 H25A 109.5
C24 C25 H25B 109.5
H25A C25 H25B 109.5
C24 C25 H25C 109.5
H25A C25 H25C 109.5
H25B C25 H25C 109.5
C24 C26 H26A 109.5
C24 C26 H26B 109.5
H26A C26 H26B 109.5
C24 C26 H26C 109.5
H26A C26 H26C 109.5
H26B C26 H26C 109.5
C28 C27 C19 113.8(2)
C28 C27 C29 110.3(2)
C19 C27 C29 110.9(2)
C28 C27 H27 107.2
C19 C27 H27 107.2
C29 C27 H27 107.2
C27 C28 H28A 109.5
C27 C28 H28B 109.5
H28A C28 H28B 109.5
C27 C28 H28C 109.5
H28A C28 H28C 109.5
H28B C28 H28C 109.5
C27 C29 H29A 109.5
C27 C29 H29B 109.5
H29A C29 H29B 109.5
C27 C29 H29C 109.5
H29A C29 H29C 109.5
H29B C29 H29C 109.5
C31 C30 C15 120.8(2)
C31 C30 H30 119.6
C15 C30 H30 119.6
C30 C31 C32 118.2(2)
C30 C31 H31 120.9
C32 C31 H31 120.9
C31 C32 C33 118.8(2)
C31 C32 H32 120.6
C33 C32 H32 120.6
N1 C33 C32 123.8(2)
N1 C33 C34 113.84(19)
C32 C33 C34 122.3(2)
N2 C34 C33 116.5(2)
N2 C34 H34 121.8
C33 C34 H34 121.8
C36 C35 C40 122.3(2)
C36 C35 N2 118.58(19)
C40 C35 N2 119.08(19)
C37 C36 C35 117.5(2)
C37 C36 C44 122.0(2)
C35 C36 C44 120.6(2)
C38 C37 C36 121.4(2)
C38 C37 H37 119.3
C36 C37 H37 119.3
C39 C38 C37 119.5(2)
C39 C38 H38 120.2
C37 C38 H38 120.2
C38 C39 C40 122.0(2)
C38 C39 H39 119.0
C40 C39 H39 119.0
C39 C40 C35 117.4(2)
C39 C40 C41 120.6(2)
C35 C40 C41 121.8(2)
C43 C41 C42 111.1(3)
C43 C41 C40 111.0(2)
C42 C41 C40 113.7(2)
C43 C41 H41 106.8
C42 C41 H41 106.8
C40 C41 H41 106.8
C41 C42 H42A 109.5
C41 C42 H42B 109.5
H42A C42 H42B 109.5
C41 C42 H42C 109.5
H42A C42 H42C 109.5
H42B C42 H42C 109.5
C41 C43 H43A 109.5
C41 C43 H43B 109.5
H43A C43 H43B 109.5
C41 C43 H43C 109.5
H43A C43 H43C 109.5
H43B C43 H43C 109.5
C36 C44 C45 110.8(2)
C36 C44 C46 113.4(2)
C45 C44 C46 110.4(2)
C36 C44 H44 107.3
C45 C44 H44 107.3
C46 C44 H44 107.3
C44 C45 H45A 109.5
C44 C45 H45B 109.5
H45A C45 H45B 109.5
C44 C45 H45C 109.5
H45A C45 H45C 109.5
H45B C45 H45C 109.5
C44 C46 H46A 109.5
C44 C46 H46B 109.5
H46A C46 H46B 109.5
C44 C46 H46C 109.5
H46A C46 H46C 109.5
H46B C46 H46C 109.5
N4 C47 C48 116.5(2)
N4 C47 H47 121.7
C48 C47 H47 121.7
N5 C48 C52 123.7(2)
N5 C48 C47 114.03(19)
C52 C48 C47 122.3(2)
N5 C49 C50 122.4(2)
N5 C49 C53 117.62(19)
C50 C49 C53 119.9(2)
C51 C50 C49 120.4(2)
C51 C50 H50 119.8
C49 C50 H50 119.8
C50 C51 C52 118.2(2)
C50 C51 H51 120.9
C52 C51 H51 120.9
C51 C52 C48 119.2(2)
C51 C52 H52 120.4
C48 C52 H52 120.4
N6 C53 C49 120.5(2)
N6 C53 H53 119.7
C49 C53 H53 119.7
C55 C54 C59 121.3(2)
C55 C54 N6 118.4(2)
C59 C54 N6 120.1(2)
C56 C55 C54 118.1(2)
C56 C55 C63 120.3(2)
C54 C55 C63 121.6(2)
C57 C56 C55 121.4(3)
C57 C56 H56 119.3
C55 C56 H56 119.3
C56 C57 C58 119.9(3)
C56 C57 H57 120.1
C58 C57 H57 120.1
C57 C58 C59 121.6(3)
C57 C58 H58 119.2
C59 C58 H58 119.2
C58 C59 C54 117.7(3)
C58 C59 C60 121.1(2)
C54 C59 C60 121.1(2)
C61 C60 C59 109.6(2)
C61 C60 C62 111.6(3)
C59 C60 C62 113.9(3)
C61 C60 H60 107.1
C59 C60 H60 107.1
C62 C60 H60 107.1
C60 C61 H61A 109.5
C60 C61 H61B 109.5
H61A C61 H61B 109.5
C60 C61 H61C 109.5
H61A C61 H61C 109.5
H61B C61 H61C 109.5
C60 C62 H62A 109.5
C60 C62 H62B 109.5
H62A C62 H62B 109.5
C60 C62 H62C 109.5
H62A C62 H62C 109.5
H62B C62 H62C 109.5
C55 C63 C65 111.5(2)
C55 C63 C64 111.8(2)
C65 C63 C64 109.9(2)
C55 C63 H63 107.8
C65 C63 H63 107.8
C64 C63 H63 107.8
C63 C64 H64A 109.5
C63 C64 H64B 109.5
H64A C64 H64B 109.5
C63 C64 H64C 109.5
H64A C64 H64C 109.5
H64B C64 H64C 109.5
C63 C65 H65A 109.5
C63 C65 H65B 109.5
H65A C65 H65B 109.5
C63 C65 H65C 109.5
H65A C65 H65C 109.5
H65B C65 H65C 109.5
C67 C66 C71 122.4(2)
C67 C66 N4 118.63(18)
C71 C66 N4 118.93(19)
C68 C67 C66 117.6(2)
C68 C67 C75 121.6(2)
C66 C67 C75 120.73(19)
C69 C68 C67 121.2(2)
C69 C68 H68 119.4
C67 C68 H68 119.4
C70 C69 C68 120.0(2)
C70 C69 H69 120.0
C68 C69 H69 120.0
C69 C70 C71 121.6(2)
C69 C70 H70 119.2
C71 C70 H70 119.2
C70 C71 C66 117.1(2)
C70 C71 C72 121.1(2)
C66 C71 C72 121.53(19)
C73 C72 C71 109.8(2)
C73 C72 C74 109.8(2)
C71 C72 C74 113.9(2)
C73 C72 H72 107.7
C71 C72 H72 107.7
C74 C72 H72 107.7
C72 C73 H73A 109.5
C72 C73 H73B 109.5
H73A C73 H73B 109.5
C72 C73 H73C 109.5
H73A C73 H73C 109.5
H73B C73 H73C 109.5
C72 C74 H74A 109.5
C72 C74 H74B 109.5
H74A C74 H74B 109.5
C72 C74 H74C 109.5
H74A C74 H74C 109.5
H74B C74 H74C 109.5
C67 C75 C76 111.5(2)
C67 C75 C77 112.82(19)
C76 C75 C77 110.2(2)
C67 C75 H75 107.4
C76 C75 H75 107.4
C77 C75 H75 107.4
C75 C76 H76A 109.5
C75 C76 H76B 109.5
H76A C76 H76B 109.5
C75 C76 H76C 109.5
H76A C76 H76C 109.5
H76B C76 H76C 109.5
C75 C77 H77A 109.5
C75 C77 H77B 109.5
H77A C77 H77B 109.5
C75 C77 H77C 109.5
H77A C77 H77C 109.5
H77B C77 H77C 109.5
C79 C78 C86 141.0(2)
C79 C78 Ni2 68.43(14)
C86 C78 Ni2 150.57(16)
C78 C79 C80 143.0(2)
C78 C79 Ni2 70.96(14)
C80 C79 Ni2 145.98(18)
C85 C80 C81 118.1(2)
C85 C80 C79 122.2(2)
C81 C80 C79 119.6(2)
C82 C81 C80 120.9(2)
C82 C81 H81 119.6
C80 C81 H81 119.6
C83 C82 C81 120.1(2)
C83 C82 H82 120.0
C81 C82 H82 120.0
C84 C83 C82 119.9(2)
C84 C83 H83 120.0
C82 C83 H83 120.0
C83 C84 C85 120.3(2)
C83 C84 H84 119.9
C85 C84 H84 119.9
C84 C85 C80 120.7(2)
C84 C85 H85 119.7
C80 C85 H85 119.7
C91 C86 C87 118.0(2)
C91 C86 C78 120.9(2)
C87 C86 C78 121.1(2)
C88 C87 C86 120.7(2)
C88 C87 H87 119.6
C86 C87 H87 119.6
C89 C88 C87 120.7(3)
C89 C88 H88 119.7
C87 C88 H88 119.7
C88 C89 C90 119.3(3)
C88 C89 H89 120.4
C90 C89 H89 120.4
C89 C90 C91 120.7(3)
C89 C90 H90 119.7
C91 C90 H90 119.7
C90 C91 C86 120.6(2)
C90 C91 H91 119.7
C86 C91 H91 119.7
C93 C92 H92A 109.5
C93 C92 H92B 109.5
H92A C92 H92B 109.5
C93 C92 H92C 109.5
H92A C92 H92C 109.5
H92B C92 H92C 109.5
O2 C93 C92 108.7(3)
O2 C93 H93A 109.9
C92 C93 H93A 109.9
O2 C93 H93B 109.9
C92 C93 H93B 109.9
H93A C93 H93B 108.3
O2 C94 C95 107.9(3)
O2 C94 H94A 110.1
C95 C94 H94A 110.1
O2 C94 H94B 110.1
C95 C94 H94B 110.1
H94A C94 H94B 108.4
C94 C95 H95A 109.5
C94 C95 H95B 109.5
H95A C95 H95B 109.5
C94 C95 H95C 109.5
H95A C95 H95C 109.5
H95B C95 H95C 109.5
C98 C96 C102 27.6(4)
C98 O1 C102 32.0(5)
C98 O1 C100 122.3(11)
C102 O1 C100 134.9(11)
C98 O1 C99 120.8(6)
C102 O1 C99 113.0(7)
C100 O1 C99 34.0(6)
O1 C98 C96 115.2(6)
C97 C99 O1 112.8(7)
O1 C102 C96 107.7(9)
O1 C100 C101 96.9(10)

loop_
_geom_bond_atom_site_label_1
_geom_bond_atom_site_label_2
_geom_bond_distance
Ni1 C8 1.852(2)
Ni1 C1 1.874(2)
Ni1 N2 1.9154(19)
Ni1 N1 1.9705(18)
Ni2 C79 1.847(2)
Ni2 C78 1.877(2)
Ni2 N4 1.9149(19)
Ni2 N5 1.9771(18)
N1 C15 1.362(3)
N1 C33 1.371(3)
N2 C34 1.293(3)
N2 C35 1.442(3)
N4 C47 1.293(3)
N4 C66 1.443(3)
N5 C49 1.361(3)
N5 C48 1.368(3)
N6 C53 1.272(3)
N6 C54 1.425(3)
O2 C93 1.401(4)
O2 C94 1.405(4)
C1 C8 1.291(3)
C1 C2 1.457(3)
C2 C7 1.396(3)
C2 C3 1.403(3)
C3 C4 1.383(3)
C3 H3 0.9500
C4 C5 1.378(4)
C4 H4 0.9500
C5 C6 1.383(4)
C5 H5 0.9500
C6 C7 1.386(3)
C6 H6 0.9500
C7 H7 0.9500
C8 C9 1.458(3)
C9 C10 1.396(3)
C9 C14 1.397(3)
C10 C11 1.390(3)
C10 H10 0.9500
C11 C12 1.378(4)
C11 H11 0.9500
C12 C13 1.393(4)
C12 H12 0.9500
C13 C14 1.385(3)
C13 H13 0.9500
C14 H14 0.9500
C15 C30 1.390(3)
C15 C16 1.475(3)
C16 N3 1.264(3)
C16 H16 0.9500
N3 C18 1.430(3)
C18 C23 1.402(3)
C18 C19 1.407(4)
C19 C20 1.384(3)
C19 C27 1.525(3)
C20 C21 1.384(4)
C20 H20 0.9500
C21 C22 1.376(4)
C21 H21 0.9500
C22 C23 1.392(4)
C22 H22 0.9500
C23 C24 1.519(4)
C24 C25 1.521(4)
C24 C26 1.528(4)
C24 H24 1.0000
C25 H25A 0.9800
C25 H25B 0.9800
C25 H25C 0.9800
C26 H26A 0.9800
C26 H26B 0.9800
C26 H26C 0.9800
C27 C28 1.521(4)
C27 C29 1.526(4)
C27 H27 1.0000
C28 H28A 0.9800
C28 H28B 0.9800
C28 H28C 0.9800
C29 H29A 0.9800
C29 H29B 0.9800
C29 H29C 0.9800
C30 C31 1.381(3)
C30 H30 0.9500
C31 C32 1.384(3)
C31 H31 0.9500
C32 C33 1.391(3)
C32 H32 0.9500
C33 C34 1.442(3)
C34 H34 0.9500
C35 C36 1.400(3)
C35 C40 1.405(3)
C36 C37 1.392(3)
C36 C44 1.521(3)
C37 C38 1.387(4)
C37 H37 0.9500
C38 C39 1.374(4)
C38 H38 0.9500
C39 C40 1.387(3)
C39 H39 0.9500
C40 C41 1.525(3)
C41 C43 1.481(4)
C41 C42 1.512(4)
C41 H41 1.0000
C42 H42A 0.9800
C42 H42B 0.9800
C42 H42C 0.9800
C43 H43A 0.9800
C43 H43B 0.9800
C43 H43C 0.9800
C44 C45 1.524(4)
C44 C46 1.527(3)
C44 H44 1.0000
C45 H45A 0.9800
C45 H45B 0.9800
C45 H45C 0.9800
C46 H46A 0.9800
C46 H46B 0.9800
C46 H46C 0.9800
C47 C48 1.442(3)
C47 H47 0.9500
C48 C52 1.388(3)
C49 C50 1.393(3)
C49 C53 1.466(3)
C50 C51 1.376(3)
C50 H50 0.9500
C51 C52 1.381(3)
C51 H51 0.9500
C52 H52 0.9500
C53 H53 0.9500
C54 C55 1.401(4)
C54 C59 1.413(4)
C55 C56 1.394(4)
C55 C63 1.516(4)
C56 C57 1.374(4)
C56 H56 0.9500
C57 C58 1.379(4)
C57 H57 0.9500
C58 C59 1.390(4)
C58 H58 0.9500
C59 C60 1.518(4)
C60 C61 1.510(5)
C60 C62 1.525(4)
C60 H60 1.0000
C61 H61A 0.9800
C61 H61B 0.9800
C61 H61C 0.9800
C62 H62A 0.9800
C62 H62B 0.9800
C62 H62C 0.9800
C63 C65 1.522(4)
C63 C64 1.535(3)
C63 H63 1.0000
C64 H64A 0.9800
C64 H64B 0.9800
C64 H64C 0.9800
C65 H65A 0.9800
C65 H65B 0.9800
C65 H65C 0.9800
C66 C67 1.403(3)
C66 C71 1.410(3)
C67 C68 1.391(3)
C67 C75 1.521(3)
C68 C69 1.385(3)
C68 H68 0.9500
C69 C70 1.382(4)
C69 H69 0.9500
C70 C71 1.391(3)
C70 H70 0.9500
C71 C72 1.523(3)
C72 C73 1.523(4)
C72 C74 1.528(3)
C72 H72 1.0000
C73 H73A 0.9800
C73 H73B 0.9800
C73 H73C 0.9800
C74 H74A 0.9800
C74 H74B 0.9800
C74 H74C 0.9800
C75 C76 1.526(3)
C75 C77 1.527(3)
C75 H75 1.0000
C76 H76A 0.9800
C76 H76B 0.9800
C76 H76C 0.9800
C77 H77A 0.9800
C77 H77B 0.9800
C77 H77C 0.9800
C78 C79 1.292(3)
C78 C86 1.465(3)
C79 C80 1.463(3)
C80 C85 1.396(3)
C80 C81 1.402(3)
C81 C82 1.387(3)
C81 H81 0.9500
C82 C83 1.383(4)
C82 H82 0.9500
C83 C84 1.382(4)
C83 H83 0.9500
C84 C85 1.391(3)
C84 H84 0.9500
C85 H85 0.9500
C86 C91 1.393(3)
C86 C87 1.400(3)
C87 C88 1.382(4)
C87 H87 0.9500
C88 C89 1.378(4)
C88 H88 0.9500
C89 C90 1.379(4)
C89 H89 0.9500
C90 C91 1.388(4)
C90 H90 0.9500
C91 H91 0.9500
C92 C93 1.498(5)
C92 H92A 0.9800
C92 H92B 0.9800
C92 H92C 0.9800
C93 H93A 0.9900
C93 H93B 0.9900
C94 C95 1.501(5)
C94 H94A 0.9900
C94 H94B 0.9900
C95 H95A 0.9800
C95 H95B 0.9800
C95 H95C 0.9800
C96 C98 1.500(9)
C96 C102 1.526(15)
O1 C98 1.247(8)
O1 C102 1.350(12)
O1 C100 1.380(10)
O1 C99 1.484(8)
C97 C99 1.422(10)
C101 C100 1.508(9)

loop_
_geom_torsion_atom_site_label_1
_geom_torsion_atom_site_label_2
_geom_torsion_atom_site_label_3
_geom_torsion_atom_site_label_4
_geom_torsion
C8 Ni1 N1 C15 2.8(4)
C1 Ni1 N1 C15 -4.4(2)
N2 Ni1 N1 C15 176.4(2)
C8 Ni1 N1 C33 -176.2(3)
C1 Ni1 N1 C33 176.60(14)
N2 Ni1 N1 C33 -2.52(14)
C8 Ni1 N2 C34 -179.55(15)
C1 Ni1 N2 C34 -175.88(19)
N1 Ni1 N2 C34 2.42(15)
C8 Ni1 N2 C35 -5.4(2)
C1 Ni1 N2 C35 -1.7(3)
N1 Ni1 N2 C35 176.61(18)
C79 Ni2 N4 C47 174.54(15)
C78 Ni2 N4 C47 170.96(18)
N5 Ni2 N4 C47 -2.29(15)
C79 Ni2 N4 C66 -5.8(2)
C78 Ni2 N4 C66 -9.4(3)
N5 Ni2 N4 C66 177.41(18)
C79 Ni2 N5 C49 12.2(4)
C78 Ni2 N5 C49 5.3(2)
N4 Ni2 N5 C49 -178.2(2)
C79 Ni2 N5 C48 -168.0(3)
C78 Ni2 N5 C48 -174.84(14)
N4 Ni2 N5 C48 1.59(14)
N2 Ni1 C1 C8 -5.2(3)
N1 Ni1 C1 C8 176.82(13)
C8 Ni1 C1 C2 176.4(4)
N2 Ni1 C1 C2 171.2(3)
N1 Ni1 C1 C2 -6.8(4)
C8 C1 C2 C7 118.9(3)
Ni1 C1 C2 C7 -55.8(4)
C8 C1 C2 C3 -59.2(4)
Ni1 C1 C2 C3 126.1(3)
C7 C2 C3 C4 -1.3(3)
C1 C2 C3 C4 176.8(2)
C2 C3 C4 C5 0.4(4)
C3 C4 C5 C6 0.1(4)
C4 C5 C6 C7 0.3(4)
C5 C6 C7 C2 -1.3(4)
C3 C2 C7 C6 1.8(3)
C1 C2 C7 C6 -176.4(2)
C2 C1 C8 C9 5.1(6)
Ni1 C1 C8 C9 -177.7(4)
C2 C1 C8 Ni1 -177.2(3)
N2 Ni1 C8 C1 177.53(13)
N1 Ni1 C8 C1 -9.3(4)
C1 Ni1 C8 C9 177.7(4)
N2 Ni1 C8 C9 -4.8(3)
N1 Ni1 C8 C9 168.3(2)
C1 C8 C9 C10 -143.9(3)
Ni1 C8 C9 C10 39.9(4)
C1 C8 C9 C14 36.4(5)
Ni1 C8 C9 C14 -139.9(3)
C14 C9 C10 C11 1.3(4)
C8 C9 C10 C11 -178.4(2)
C9 C10 C11 C12 -0.3(4)
C10 C11 C12 C13 -0.9(4)
C11 C12 C13 C14 1.0(4)
C12 C13 C14 C9 0.0(4)
C10 C9 C14 C13 -1.1(4)
C8 C9 C14 C13 178.6(2)
C33 N1 C15 C30 -2.8(3)
Ni1 N1 C15 C30 178.31(16)
C33 N1 C15 C16 178.21(18)
Ni1 N1 C15 C16 -0.7(3)
N1 C15 C16 N3 -172.4(2)
C30 C15 C16 N3 8.5(3)
C15 C16 N3 C18 -174.6(2)
C16 N3 C18 C23 -96.0(3)
C16 N3 C18 C19 89.8(3)
C23 C18 C19 C20 1.4(3)
N3 C18 C19 C20 175.5(2)
C23 C18 C19 C27 -177.5(2)
N3 C18 C19 C27 -3.4(3)
C18 C19 C20 C21 0.3(4)
C27 C19 C20 C21 179.2(2)
C19 C20 C21 C22 -0.8(4)
C20 C21 C22 C23 -0.5(4)
C21 C22 C23 C18 2.1(4)
C21 C22 C23 C24 -178.4(2)
C19 C18 C23 C22 -2.6(3)
N3 C18 C23 C22 -176.6(2)
C19 C18 C23 C24 177.9(2)
N3 C18 C23 C24 3.9(3)
C22 C23 C24 C25 -74.2(3)
C18 C23 C24 C25 105.3(3)
C22 C23 C24 C26 50.0(3)
C18 C23 C24 C26 -130.5(3)
C20 C19 C27 C28 19.1(3)
C18 C19 C27 C28 -162.0(2)
C20 C19 C27 C29 -105.9(3)
C18 C19 C27 C29 73.0(3)
N1 C15 C30 C31 1.0(3)
C16 C15 C30 C31 180.0(2)
C15 C30 C31 C32 1.3(3)
C30 C31 C32 C33 -1.5(3)
C15 N1 C33 C32 2.5(3)
Ni1 N1 C33 C32 -178.36(17)
C15 N1 C33 C34 -176.91(18)
Ni1 N1 C33 C34 2.2(2)
C31 C32 C33 N1 -0.4(3)
C31 C32 C33 C34 179.0(2)
C35 N2 C34 C33 -176.62(18)
Ni1 N2 C34 C33 -1.8(2)
N1 C33 C34 N2 -0.3(3)
C32 C33 C34 N2 -179.8(2)
C34 N2 C35 C36 -110.4(2)
Ni1 N2 C35 C36 75.5(3)
C34 N2 C35 C40 73.0(3)
Ni1 N2 C35 C40 -101.1(2)
C40 C35 C36 C37 -1.7(4)
N2 C35 C36 C37 -178.1(2)
C40 C35 C36 C44 178.3(2)
N2 C35 C36 C44 1.8(3)
C35 C36 C37 C38 1.0(4)
C44 C36 C37 C38 -179.0(3)
C36 C37 C38 C39 0.1(5)
C37 C38 C39 C40 -0.5(5)
C38 C39 C40 C35 -0.2(4)
C38 C39 C40 C41 174.6(3)
C36 C35 C40 C39 1.3(4)
N2 C35 C40 C39 177.8(2)
C36 C35 C40 C41 -173.4(2)
N2 C35 C40 C41 3.0(4)
C39 C40 C41 C43 -81.5(4)
C35 C40 C41 C43 93.1(3)
C39 C40 C41 C42 44.7(4)
C35 C40 C41 C42 -140.7(3)
C37 C36 C44 C45 -96.5(3)
C35 C36 C44 C45 83.5(3)
C37 C36 C44 C46 28.3(3)
C35 C36 C44 C46 -151.7(2)
C66 N4 C47 C48 -177.22(18)
Ni2 N4 C47 C48 2.5(2)
C49 N5 C48 C52 -0.3(3)
Ni2 N5 C48 C52 179.86(17)
C49 N5 C48 C47 179.10(18)
Ni2 N5 C48 C47 -0.7(2)
N4 C47 C48 N5 -1.1(3)
N4 C47 C48 C52 178.3(2)
C48 N5 C49 C50 0.7(3)
Ni2 N5 C49 C50 -179.46(16)
C48 N5 C49 C53 179.27(18)
Ni2 N5 C49 C53 -0.9(3)
N5 C49 C50 C51 -0.3(3)
C53 C49 C50 C51 -178.8(2)
C49 C50 C51 C52 -0.6(4)
C50 C51 C52 C48 1.0(3)
N5 C48 C52 C51 -0.6(3)
C47 C48 C52 C51 -179.9(2)
C54 N6 C53 C49 174.8(2)
N5 C49 C53 N6 173.7(2)
C50 C49 C53 N6 -7.7(3)
C53 N6 C54 C55 116.2(2)
C53 N6 C54 C59 -69.3(3)
C59 C54 C55 C56 2.8(3)
N6 C54 C55 C56 177.2(2)
C59 C54 C55 C63 -178.8(2)
N6 C54 C55 C63 -4.4(3)
C54 C55 C56 C57 -1.6(4)
C63 C55 C56 C57 179.9(2)
C55 C56 C57 C58 -0.3(4)
C56 C57 C58 C59 1.2(4)
C57 C58 C59 C54 -0.1(4)
C57 C58 C59 C60 -176.5(2)
C55 C54 C59 C58 -2.0(4)
N6 C54 C59 C58 -176.3(2)
C55 C54 C59 C60 174.5(2)
N6 C54 C59 C60 0.1(3)
C58 C59 C60 C61 102.2(3)
C54 C59 C60 C61 -74.1(3)
C58 C59 C60 C62 -23.7(4)
C54 C59 C60 C62 160.0(2)
C56 C55 C63 C65 65.4(3)
C54 C55 C63 C65 -113.0(3)
C56 C55 C63 C64 -58.1(3)
C54 C55 C63 C64 123.5(2)
C47 N4 C66 C67 -107.5(2)
Ni2 N4 C66 C67 72.8(3)
C47 N4 C66 C71 75.0(3)
Ni2 N4 C66 C71 -104.7(2)
C71 C66 C67 C68 -2.2(3)
N4 C66 C67 C68 -179.5(2)
C71 C66 C67 C75 177.5(2)
N4 C66 C67 C75 0.1(3)
C66 C67 C68 C69 0.8(4)
C75 C67 C68 C69 -178.8(2)
C67 C68 C69 C70 0.5(4)
C68 C69 C70 C71 -0.6(4)
C69 C70 C71 C66 -0.6(4)
C69 C70 C71 C72 174.4(2)
C67 C66 C71 C70 2.1(3)
N4 C66 C71 C70 179.4(2)
C67 C66 C71 C72 -172.9(2)
N4 C66 C71 C72 4.4(3)
C70 C71 C72 C73 -94.4(3)
C66 C71 C72 C73 80.4(3)
C70 C71 C72 C74 29.2(3)
C66 C71 C72 C74 -156.0(2)
C68 C67 C75 C76 -96.9(3)
C66 C67 C75 C76 83.5(3)
C68 C67 C75 C77 27.8(3)
C66 C67 C75 C77 -151.9(2)
N4 Ni2 C78 C79 5.1(3)
N5 Ni2 C78 C79 177.04(12)
C79 Ni2 C78 C86 179.5(4)
N4 Ni2 C78 C86 -175.5(3)
N5 Ni2 C78 C86 -3.5(4)
C86 C78 C79 C80 3.7(6)
Ni2 C78 C79 C80 -176.7(3)
C86 C78 C79 Ni2 -179.6(3)
N4 Ni2 C79 C78 -177.57(12)
N5 Ni2 C79 C78 -8.8(4)
C78 Ni2 C79 C80 176.5(4)
N4 Ni2 C79 C80 -1.1(3)
N5 Ni2 C79 C80 167.7(2)
C78 C79 C80 C85 -149.0(3)
Ni2 C79 C80 C85 36.5(4)
C78 C79 C80 C81 31.8(4)
Ni2 C79 C80 C81 -142.7(3)
C85 C80 C81 C82 -0.5(3)
C79 C80 C81 C82 178.6(2)
C80 C81 C82 C83 0.6(4)
C81 C82 C83 C84 -0.2(4)
C82 C83 C84 C85 -0.2(4)
C83 C84 C85 C80 0.2(4)
C81 C80 C85 C84 0.2(4)
C79 C80 C85 C84 -179.0(2)
C79 C78 C86 C91 118.1(3)
Ni2 C78 C86 C91 -61.1(4)
C79 C78 C86 C87 -59.6(4)
Ni2 C78 C86 C87 121.2(3)
C91 C86 C87 C88 -1.4(4)
C78 C86 C87 C88 176.3(2)
C86 C87 C88 C89 0.0(4)
C87 C88 C89 C90 0.9(4)
C88 C89 C90 C91 -0.3(4)
C89 C90 C91 C86 -1.2(4)
C87 C86 C91 C90 2.0(3)
C78 C86 C91 C90 -175.7(2)
C94 O2 C93 C92 178.8(3)
C93 O2 C94 C95 -179.2(3)
C102 O1 C98 C96 -72.9(15)
C100 O1 C98 C96 162.7(9)
C99 O1 C98 C96 -157.2(5)
C102 C96 C98 O1 75.0(14)
C98 O1 C99 C97 -101.9(7)
C102 O1 C99 C97 -136.8(8)
C100 O1 C99 C97 1.2(17)
C98 O1 C102 C96 63.0(13)
C100 O1 C102 C96 143.0(13)
C99 O1 C102 C96 174.9(6)
C98 C96 C102 O1 -57.9(11)
C98 O1 C100 C101 102.0(13)
C102 O1 C100 C101 64(2)
C99 O1 C100 C101 3.5(10)
